data_1543652
loop_
_publ_author_name
'Tofan, Daniel'
'Gabba\"i, Fran\,cois P.'

_publ_section_title
;
 Fluorinated antimony(v) derivatives: strong Lewis acidic properties and
 application to the complexation of formaldehyde in aqueous solutions
;
_journal_issue 11
_journal_name_full 'Chem. Sci.'
_journal_page_first 6768
_journal_paper_doi 10.1039/C6SC02558G
_journal_volume 7
_journal_year 2016
_chemical_formula_sum 'C44 H31 Cl7 F10 O3 P Sb'
_chemical_formula_weight 1198.56
_chemical_name_systematic
; 
 ? 
;
_space_group_IT_number 14
_symmetry_cell_setting monoclinic
_symmetry_space_group_name_Hall '-P 2ybc'
_symmetry_space_group_name_H-M 'P 1 21/c 1'
_atom_sites_solution_hydrogens geom
_atom_sites_solution_primary direct
_atom_sites_solution_secondary difmap
_audit_creation_method SHELXL-97
_audit_update_record
;
2016-06-03 deposited with the CCDC.
2016-07-11 downloaded from the CCDC.
;
_cell_angle_alpha 90.00
_cell_angle_beta 100.049(4)
_cell_angle_gamma 90.00
_cell_formula_units_Z 4
_cell_length_a 11.0232(7)
_cell_length_b 15.2532(10)
_cell_length_c 28.605(2)
_cell_measurement_reflns_used 9912
_cell_measurement_temperature 150(2)
_cell_measurement_theta_max 21.7801
_cell_measurement_theta_min 2.3030
_cell_volume 4735.8(5)
_computing_structure_refinement 'SHELXL-97 (Sheldrick, 2008)'
_computing_structure_solution 'SHELXS-97 (Sheldrick, 2008)'
_diffrn_ambient_temperature 150(2)
_diffrn_measured_fraction_theta_full 1.000
_diffrn_measured_fraction_theta_max 1.000
_diffrn_measurement_device_type 'Brucker SMART APEX II'
_diffrn_radiation_monochromator graphite
_diffrn_radiation_source 'fine-focus sealed tube'
_diffrn_radiation_type MoK\a
_diffrn_radiation_wavelength 0.71073
_diffrn_reflns_av_R_equivalents 0.1275
_diffrn_reflns_av_sigmaI/netI 0.0605
_diffrn_reflns_limit_h_max 13
_diffrn_reflns_limit_h_min -13
_diffrn_reflns_limit_k_max 19
_diffrn_reflns_limit_k_min -19
_diffrn_reflns_limit_l_max 35
_diffrn_reflns_limit_l_min -35
_diffrn_reflns_number 111851
_diffrn_reflns_theta_full 26.37
_diffrn_reflns_theta_max 26.37
_diffrn_reflns_theta_min 1.45
_exptl_absorpt_coefficient_mu 1.091
_exptl_absorpt_correction_T_max 0.7456
_exptl_absorpt_correction_T_min 0.5876
_exptl_absorpt_correction_type multi-scan
_exptl_crystal_colour colourless
_exptl_crystal_density_diffrn 1.681
_exptl_crystal_density_method 'not measured'
_exptl_crystal_description needle
_exptl_crystal_F_000 2376
_exptl_crystal_size_max 0.35
_exptl_crystal_size_mid 0.15
_exptl_crystal_size_min 0.05
_refine_diff_density_max 4.804
_refine_diff_density_min -2.741
_refine_diff_density_rms 0.277
_refine_ls_extinction_method none
_refine_ls_goodness_of_fit_ref 1.175
_refine_ls_hydrogen_treatment mixed
_refine_ls_matrix_type full
_refine_ls_number_parameters 669
_refine_ls_number_reflns 9698
_refine_ls_number_restraints 167
_refine_ls_restrained_S_all 1.171
_refine_ls_R_factor_all 0.1457
_refine_ls_R_factor_gt 0.1255
_refine_ls_shift/su_max 0.005
_refine_ls_shift/su_mean 0.000
_refine_ls_structure_factor_coef Fsqd
_refine_ls_weighting_details 'calc w=1/[\s^2^(Fo^2^)+(0.0953P)^2^+157.2531P] where P=(Fo^2^+2Fc^2^)/3'
_refine_ls_weighting_scheme calc
_refine_ls_wR_factor_gt 0.3128
_refine_ls_wR_factor_ref 0.3272
_reflns_number_gt 7800
_reflns_number_total 9698
_reflns_threshold_expression >2sigma(I)
_cod_data_source_file c6sc02558g2.cif
_cod_data_source_block dt3_30_p21c
_cod_depositor_comments 'Adding full bibliography for 1543644--1543652.cif.'
_cod_original_cell_volume 4735.9(5)
_cod_original_sg_symbol_H-M P2(1)/c
_cod_database_code 1543652

loop_
_symmetry_equiv_pos_as_xyz
'x, y, z'
'-x, y+1/2, -z+1/2'
'-x, -y, -z'
'x, -y-1/2, z-1/2'

loop_
_atom_site_label
_atom_site_type_symbol
_atom_site_fract_x
_atom_site_fract_y
_atom_site_fract_z
_atom_site_U_iso_or_equiv
_atom_site_adp_type
_atom_site_occupancy
_atom_site_symmetry_multiplicity
_atom_site_calc_flag
_atom_site_refinement_flags
_atom_site_disorder_assembly
_atom_site_disorder_group
Sb1 Sb 0.54933(7) 0.55063(5) 0.32666(3) 0.0235(2) Uani 1 1 d . . .
P1 P 0.8361(3) 0.4910(2) 0.28387(12) 0.0269(7) Uani 1 1 d . . .
O1 O 0.6881(8) 0.4658(5) 0.3450(3) 0.0267(18) Uani 1 1 d . . .
C1 C 0.7338(12) 0.4201(8) 0.3089(5) 0.029(3) Uani 1 1 d . . .
H1A H 0.6646 0.4017 0.2839 0.035 Uiso 1 1 calc R . .
H1B H 0.7785 0.3670 0.3222 0.035 Uiso 1 1 calc R . .
C11 C 0.6439(11) 0.6162(8) 0.2758(4) 0.026(2) Uani 1 1 d . . .
C12 C 0.7529(12) 0.5863(8) 0.2605(4) 0.027(3) Uani 1 1 d . . .
C13 C 0.8034(13) 0.6352(8) 0.2281(5) 0.034(3) Uani 1 1 d . . .
H13 H 0.8739 0.6133 0.2170 0.041 Uiso 1 1 calc R . .
C14 C 0.7538(14) 0.7160(9) 0.2111(5) 0.039(3) Uani 1 1 d . . .
H14 H 0.7910 0.7496 0.1894 0.046 Uiso 1 1 calc R . .
C15 C 0.6496(13) 0.7455(9) 0.2267(5) 0.034(3) Uani 1 1 d . . .
H15 H 0.6152 0.8005 0.2160 0.041 Uiso 1 1 calc R . .
C16 C 0.5931(12) 0.6958(8) 0.2582(5) 0.029(3) Uani 1 1 d . . .
H16 H 0.5198 0.7166 0.2677 0.035 Uiso 1 1 calc R . .
C21 C 0.5993(11) 0.6561(8) 0.3778(4) 0.026(3) Uani 1 1 d . . .
F22 F 0.4005(7) 0.6674(6) 0.3969(3) 0.0400(19) Uani 1 1 d . . .
C22 C 0.5159(12) 0.6962(9) 0.4026(5) 0.031(3) Uani 1 1 d . . .
F23 F 0.4637(9) 0.8005(7) 0.4561(4) 0.059(3) Uani 1 1 d . . .
C23 C 0.5489(12) 0.7642(9) 0.4337(5) 0.033(3) Uani 1 1 d . . .
F24 F 0.7010(9) 0.8610(6) 0.4721(3) 0.054(2) Uani 1 1 d . . .
C24 C 0.6664(14) 0.7959(9) 0.4416(5) 0.035(3) Uani 1 1 d . . .
F25 F 0.8711(8) 0.7867(6) 0.4267(3) 0.045(2) Uani 1 1 d . . .
C25 C 0.7546(12) 0.7547(9) 0.4190(5) 0.032(3) Uani 1 1 d . . .
F26 F 0.8076(6) 0.6541(5) 0.3663(3) 0.0382(19) Uani 1 1 d . . .
C26 C 0.7190(12) 0.6887(9) 0.3881(5) 0.030(3) Uani 1 1 d . . .
C31 C 0.4613(12) 0.4732(8) 0.3769(4) 0.026(3) Uani 1 1 d . . .
F32 F 0.2801(6) 0.4394(5) 0.3202(3) 0.0299(16) Uani 1 1 d . . .
C32 C 0.3470(12) 0.4325(8) 0.3639(4) 0.028(3) Uani 1 1 d . . .
F33 F 0.1906(7) 0.3397(5) 0.3822(3) 0.041(2) Uani 1 1 d . . .
C33 C 0.2998(12) 0.3785(8) 0.3958(5) 0.030(3) Uani 1 1 d . . .
F34 F 0.3160(10) 0.3207(7) 0.4721(3) 0.058(3) Uani 1 1 d . . .
C34 C 0.3606(14) 0.3702(9) 0.4412(5) 0.036(3) Uani 1 1 d . . .
F35 F 0.5357(9) 0.3997(6) 0.4990(3) 0.048(2) Uani 1 1 d . . .
C35 C 0.4772(14) 0.4093(10) 0.4553(5) 0.036(3) Uani 1 1 d . . .
F36 F 0.6317(7) 0.4979(5) 0.4376(3) 0.0360(18) Uani 1 1 d . . .
C36 C 0.5201(12) 0.4623(8) 0.4219(5) 0.029(3) Uani 1 1 d . . .
O41 O 0.3881(8) 0.6150(6) 0.3009(3) 0.0282(19) Uani 1 1 d . . .
C41 C 0.3384(11) 0.5872(9) 0.2578(4) 0.028(3) Uani 1 1 d . . .
C42 C 0.3863(11) 0.5070(8) 0.2414(4) 0.026(3) Uani 1 1 d . . .
O42 O 0.4777(8) 0.4671(5) 0.2714(3) 0.0258(18) Uani 1 1 d . . .
Cl43 Cl 0.4097(4) 0.3866(2) 0.17572(13) 0.0432(9) Uani 1 1 d . . .
C43 C 0.3442(13) 0.4786(9) 0.1956(5) 0.033(3) Uani 1 1 d . . .
Cl44 Cl 0.1884(4) 0.4816(3) 0.11120(13) 0.0497(10) Uani 1 1 d . . .
C44 C 0.2439(14) 0.5201(10) 0.1670(5) 0.038(3) Uani 1 1 d . . .
Cl45 Cl 0.0723(4) 0.6490(3) 0.14977(14) 0.0527(10) Uani 1 1 d . . .
C45 C 0.1939(13) 0.5956(10) 0.1841(5) 0.036(3) Uani 1 1 d . . .
Cl46 Cl 0.1903(3) 0.7247(2) 0.24956(13) 0.0381(8) Uani 1 1 d . . .
C46 C 0.2452(12) 0.6280(8) 0.2288(5) 0.029(3) Uani 1 1 d . . .
C51 C 0.8923(12) 0.4358(7) 0.2359(5) 0.030(3) Uani 1 1 d . . .
C52 C 1.0130(13) 0.4088(10) 0.2408(6) 0.040(3) Uani 1 1 d . . .
H52 H 1.0701 0.4216 0.2688 0.048 Uiso 1 1 calc R . .
C53 C 1.0494(15) 0.3625(9) 0.2039(6) 0.044(4) Uani 1 1 d . . .
H53 H 1.1317 0.3417 0.2069 0.053 Uiso 1 1 calc R . .
C54 C 0.9665(17) 0.3465(11) 0.1630(6) 0.054(5) Uani 1 1 d . . .
H54 H 0.9935 0.3167 0.1375 0.065 Uiso 1 1 calc R . .
C55 C 0.8481(17) 0.3722(11) 0.1582(6) 0.048(4) Uani 1 1 d . . .
H55 H 0.7912 0.3580 0.1303 0.057 Uiso 1 1 calc R . .
C56 C 0.8098(16) 0.4205(10) 0.1952(6) 0.044(4) Uani 1 1 d . . .
H56 H 0.7278 0.4421 0.1918 0.053 Uiso 1 1 calc R . .
C61 C 0.9591(10) 0.5200(10) 0.3306(5) 0.031(3) Uani 1 1 d . . .
C62 C 1.0430(13) 0.5863(10) 0.3225(6) 0.039(3) Uani 1 1 d . . .
H62 H 1.0352 0.6126 0.2920 0.047 Uiso 1 1 calc R . .
C63 C 1.1364(12) 0.6133(11) 0.3586(6) 0.045(4) Uani 1 1 d . . .
H63 H 1.1933 0.6569 0.3526 0.053 Uiso 1 1 calc R . .
C64 C 1.1460(12) 0.5773(10) 0.4023(6) 0.043(4) Uani 1 1 d . . .
H64 H 1.2088 0.5971 0.4271 0.052 Uiso 1 1 calc R . .
C65 C 1.0640(16) 0.5106(12) 0.4118(6) 0.051(4) Uani 1 1 d . . .
H65 H 1.0720 0.4849 0.4424 0.061 Uiso 1 1 calc R . .
C66 C 0.9722(13) 0.4839(10) 0.3752(5) 0.037(3) Uani 1 1 d . . .
H66 H 0.9166 0.4394 0.3812 0.044 Uiso 1 1 calc R . .
C1S C 0.866(4) 0.241(4) 0.4575(16) 0.115(12) Uani 0.479(17) 1 d PDU A 1
H1S H 0.8563 0.1821 0.4416 0.138 Uiso 0.479(17) 1 calc PR A 1
Cl1S Cl 0.8319(19) 0.2212(14) 0.5170(6) 0.114(7) Uani 0.479(17) 1 d PDU A 1
Cl2S Cl 1.0143(15) 0.2650(11) 0.4621(4) 0.084(5) Uani 0.479(17) 1 d PDU A 1
Cl3S Cl 0.7635(19) 0.3085(17) 0.4217(9) 0.163(11) Uani 0.479(17) 1 d PDU A 1
C1P C 0.921(4) 0.281(3) 0.4935(17) 0.137(11) Uani 0.521(17) 1 d PDU A 2
H1P H 0.9610 0.3003 0.5259 0.165 Uiso 0.521(17) 1 calc PR A 2
Cl1P Cl 0.841(4) 0.177(2) 0.5007(14) 0.266(16) Uani 0.521(17) 1 d PDU A 2
Cl2P Cl 1.032(2) 0.256(3) 0.4638(14) 0.240(15) Uani 0.521(17) 1 d PDU A 2
Cl3P Cl 0.8265(18) 0.3654(18) 0.4692(7) 0.173(9) Uani 0.521(17) 1 d PDU A 2
C21P C 0.398(3) -0.228(3) 0.6236(16) 0.139(15) Uani 0.745(15) 1 d PDU B 1
H21A H 0.3706 -0.2806 0.6051 0.208 Uiso 0.745(15) 1 calc PR B 1
H21B H 0.3257 -0.1921 0.6268 0.208 Uiso 0.745(15) 1 calc PR B 1
H21C H 0.4408 -0.2450 0.6552 0.208 Uiso 0.745(15) 1 calc PR B 1
C22P C 0.495(5) -0.168(3) 0.5951(19) 0.158(16) Uani 0.745(15) 1 d PDU B 1
H22A H 0.5713 -0.2013 0.5924 0.190 Uiso 0.745(15) 1 calc PR B 1
H22B H 0.4546 -0.1482 0.5633 0.190 Uiso 0.745(15) 1 calc PR B 1
C23P C 0.514(5) -0.113(3) 0.6216(17) 0.162(14) Uani 0.745(15) 1 d PDU B 1
H23A H 0.5815 -0.1277 0.6478 0.195 Uiso 0.745(15) 1 calc PR B 1
H23B H 0.4391 -0.0988 0.6350 0.195 Uiso 0.745(15) 1 calc PR B 1
C24P C 0.552(5) -0.031(3) 0.592(2) 0.175(14) Uani 0.745(15) 1 d PDU B 1
H24A H 0.4796 0.0072 0.5802 0.210 Uiso 0.745(15) 1 calc PR B 1
H24B H 0.6166 0.0053 0.6112 0.210 Uiso 0.745(15) 1 calc PR B 1
C25P C 0.588(5) -0.062(4) 0.5607(14) 0.187(15) Uani 0.745(15) 1 d PDU B 1
H25A H 0.5841 -0.0219 0.5334 0.224 Uiso 0.745(15) 1 calc PR B 1
H25B H 0.5432 -0.1172 0.5502 0.224 Uiso 0.745(15) 1 calc PR B 1
C26P C 0.737(4) -0.082(4) 0.588(2) 0.16(2) Uani 0.745(15) 1 d PDU B 1
H26A H 0.7805 -0.1140 0.5663 0.235 Uiso 0.745(15) 1 calc PR B 1
H26B H 0.7363 -0.1177 0.6167 0.235 Uiso 0.745(15) 1 calc PR B 1
H26C H 0.7786 -0.0265 0.5970 0.235 Uiso 0.745(15) 1 calc PR B 1
C2S C 0.684(6) -0.025(4) 0.581(3) 0.157(16) Uani 0.255(15) 1 d PDU B 2
H2S H 0.7145 0.0067 0.6113 0.188 Uiso 0.255(15) 1 calc PR B 2
Cl4S Cl 0.778(6) 0.017(3) 0.539(3) 0.29(4) Uani 0.255(15) 1 d PDU B 2
Cl5S Cl 0.729(3) -0.128(2) 0.5919(14) 0.114(13) Uani 0.255(15) 1 d PDU B 2
Cl6S Cl 0.530(4) 0.000(3) 0.568(2) 0.21(2) Uani 0.255(15) 1 d PDU B 2

loop_
_atom_site_aniso_label
_atom_site_aniso_U_11
_atom_site_aniso_U_22
_atom_site_aniso_U_33
_atom_site_aniso_U_23
_atom_site_aniso_U_13
_atom_site_aniso_U_12
Sb1 0.0205(4) 0.0196(4) 0.0331(4) -0.0001(3) 0.0118(3) 0.0006(3)
P1 0.0207(15) 0.0235(16) 0.0396(18) 0.0000(13) 0.0137(13) 0.0012(12)
O1 0.024(4) 0.022(4) 0.037(5) 0.000(3) 0.017(4) 0.001(3)
C1 0.025(6) 0.020(6) 0.046(8) 0.001(5) 0.018(5) -0.001(5)
C11 0.026(6) 0.025(6) 0.027(6) 0.003(5) 0.009(5) -0.001(5)
C12 0.028(6) 0.024(6) 0.029(6) -0.001(5) 0.006(5) -0.005(5)
C13 0.040(8) 0.016(6) 0.049(8) -0.001(5) 0.018(6) 0.000(5)
C14 0.041(8) 0.026(7) 0.054(9) 0.012(6) 0.022(7) 0.004(6)
C15 0.034(7) 0.019(6) 0.052(8) 0.009(6) 0.014(6) -0.001(5)
C16 0.026(6) 0.024(6) 0.040(7) 0.003(5) 0.014(5) 0.001(5)
C21 0.020(6) 0.024(6) 0.038(7) -0.003(5) 0.014(5) -0.001(5)
F22 0.022(4) 0.049(5) 0.053(5) -0.012(4) 0.019(3) 0.000(3)
C22 0.028(7) 0.035(7) 0.034(7) -0.002(5) 0.013(5) -0.004(5)
F23 0.048(6) 0.062(6) 0.077(7) -0.024(5) 0.038(5) -0.002(5)
C23 0.028(7) 0.037(8) 0.039(7) -0.001(6) 0.016(6) -0.001(6)
F24 0.060(6) 0.048(6) 0.057(6) -0.023(4) 0.021(5) -0.022(5)
C24 0.049(9) 0.032(7) 0.026(6) -0.002(5) 0.011(6) -0.008(6)
F25 0.036(5) 0.046(5) 0.054(5) -0.005(4) 0.009(4) -0.015(4)
C25 0.024(6) 0.037(7) 0.035(7) 0.005(6) 0.007(5) -0.006(5)
F26 0.017(4) 0.044(5) 0.057(5) -0.013(4) 0.016(3) 0.003(3)
C26 0.024(6) 0.035(7) 0.031(7) 0.002(5) 0.010(5) 0.005(5)
C31 0.034(7) 0.016(6) 0.031(6) -0.002(5) 0.016(5) 0.001(5)
F32 0.024(4) 0.026(4) 0.041(4) 0.003(3) 0.011(3) -0.003(3)
C32 0.035(7) 0.020(6) 0.033(7) 0.000(5) 0.017(5) 0.001(5)
F33 0.028(4) 0.037(5) 0.063(5) -0.002(4) 0.021(4) -0.017(3)
C33 0.030(7) 0.021(6) 0.044(8) -0.006(5) 0.020(6) -0.002(5)
F34 0.068(7) 0.065(7) 0.048(5) 0.019(5) 0.025(5) -0.015(5)
C34 0.053(9) 0.028(7) 0.034(7) 0.005(5) 0.024(6) -0.001(6)
F35 0.056(6) 0.050(5) 0.039(5) 0.012(4) 0.012(4) -0.004(4)
C35 0.045(8) 0.035(7) 0.034(7) 0.002(6) 0.020(6) 0.000(6)
F36 0.028(4) 0.039(4) 0.041(4) 0.000(3) 0.004(3) -0.010(3)
C36 0.031(7) 0.024(6) 0.034(7) -0.004(5) 0.010(5) 0.001(5)
O41 0.030(5) 0.022(4) 0.035(5) -0.006(4) 0.012(4) 0.000(4)
C41 0.026(6) 0.036(7) 0.024(6) 0.005(5) 0.010(5) -0.002(5)
C42 0.027(6) 0.020(6) 0.033(6) 0.005(5) 0.012(5) -0.003(5)
O42 0.023(4) 0.025(4) 0.031(4) -0.002(3) 0.010(3) 0.005(3)
Cl43 0.060(2) 0.0305(17) 0.0398(19) -0.0087(14) 0.0113(16) 0.0046(16)
C43 0.037(7) 0.027(7) 0.036(7) -0.001(5) 0.012(6) 0.002(5)
Cl44 0.054(2) 0.054(2) 0.0386(19) -0.0039(17) 0.0005(16) -0.0023(19)
C44 0.043(8) 0.038(8) 0.033(7) 0.004(6) 0.007(6) -0.005(6)
Cl45 0.039(2) 0.069(3) 0.048(2) 0.014(2) 0.0022(16) 0.0128(19)
C45 0.033(7) 0.043(8) 0.034(7) 0.011(6) 0.006(6) 0.006(6)
Cl46 0.0363(18) 0.0270(16) 0.055(2) 0.0083(14) 0.0198(15) 0.0112(13)
C46 0.031(7) 0.021(6) 0.039(7) 0.004(5) 0.017(5) -0.002(5)
C51 0.038(7) 0.011(5) 0.047(8) -0.001(5) 0.022(6) 0.000(5)
C52 0.027(7) 0.038(8) 0.059(10) -0.003(7) 0.021(6) -0.003(6)
C53 0.050(9) 0.024(7) 0.070(11) -0.006(7) 0.041(8) -0.001(6)
C54 0.070(12) 0.048(9) 0.057(10) -0.007(8) 0.048(9) -0.004(8)
C55 0.062(11) 0.044(9) 0.041(8) 0.000(7) 0.022(8) 0.005(8)
C56 0.055(10) 0.032(8) 0.048(9) -0.006(6) 0.018(7) 0.003(7)
C61 0.010(5) 0.046(8) 0.040(7) -0.004(6) 0.012(5) 0.002(5)
C62 0.032(7) 0.031(7) 0.057(9) 0.003(6) 0.013(6) 0.002(6)
C63 0.019(7) 0.056(10) 0.063(10) -0.004(8) 0.017(6) 0.002(6)
C64 0.018(6) 0.046(9) 0.067(10) -0.014(8) 0.009(6) 0.006(6)
C65 0.048(9) 0.054(10) 0.050(9) 0.007(8) 0.009(7) 0.007(8)
C66 0.027(7) 0.041(8) 0.043(8) 0.007(6) 0.008(6) 0.001(6)
C1S 0.099(15) 0.17(3) 0.077(19) 0.02(2) 0.02(2) 0.00(2)
Cl1S 0.123(13) 0.140(16) 0.089(9) -0.015(9) 0.050(8) -0.054(11)
Cl2S 0.110(10) 0.107(10) 0.037(5) 0.004(6) 0.016(6) -0.023(8)
Cl3S 0.123(12) 0.18(2) 0.20(2) 0.089(18) 0.066(13) 0.041(15)
C1P 0.12(2) 0.20(3) 0.10(3) 0.03(3) 0.021(19) 0.001(14)
Cl1P 0.28(3) 0.28(3) 0.22(3) 0.00(3) 0.01(2) -0.14(3)
Cl2P 0.084(14) 0.36(4) 0.28(3) 0.00(3) 0.052(16) 0.055(17)
Cl3P 0.116(14) 0.31(2) 0.096(12) 0.031(15) 0.019(10) 0.072(15)
C21P 0.07(2) 0.18(4) 0.16(4) -0.09(3) 0.00(2) 0.04(2)
C22P 0.15(3) 0.15(3) 0.16(4) 0.01(2) -0.01(3) 0.06(3)
C23P 0.14(3) 0.14(3) 0.18(4) 0.01(2) -0.02(3) 0.05(2)
C24P 0.16(2) 0.17(3) 0.19(4) 0.01(2) -0.01(2) 0.03(2)
C25P 0.18(3) 0.17(3) 0.20(4) 0.00(3) 0.01(2) 0.04(3)
C26P 0.19(3) 0.18(5) 0.09(3) -0.08(3) -0.01(3) 0.05(4)
C2S 0.17(2) 0.13(3) 0.16(4) 0.00(3) 0.01(3) 0.05(3)
Cl4S 0.42(8) 0.09(3) 0.40(10) -0.01(4) 0.22(8) -0.01(5)
Cl5S 0.13(2) 0.15(3) 0.071(16) 0.01(2) 0.014(15) 0.09(2)
Cl6S 0.21(3) 0.11(2) 0.30(5) 0.03(3) -0.01(3) 0.12(2)

loop_
_atom_type_symbol
_atom_type_description
_atom_type_scat_dispersion_real
_atom_type_scat_dispersion_imag
_atom_type_scat_source
C C 0.0033 0.0016 'International Tables Vol C Tables 4.2.6.8 and 6.1.1.4'
H H 0.0000 0.0000 'International Tables Vol C Tables 4.2.6.8 and 6.1.1.4'
O O 0.0106 0.0060 'International Tables Vol C Tables 4.2.6.8 and 6.1.1.4'
F F 0.0171 0.0103 'International Tables Vol C Tables 4.2.6.8 and 6.1.1.4'
P P 0.1023 0.0942 'International Tables Vol C Tables 4.2.6.8 and 6.1.1.4'
Cl Cl 0.1484 0.1585 'International Tables Vol C Tables 4.2.6.8 and 6.1.1.4'
Sb Sb -0.5866 1.5461 'International Tables Vol C Tables 4.2.6.8 and 6.1.1.4'

loop_
_geom_angle_atom_site_label_1
_geom_angle_atom_site_label_2
_geom_angle_atom_site_label_3
_geom_angle
O1 Sb1 O41 167.9(3)
O1 Sb1 O42 88.5(3)
O41 Sb1 O42 80.2(3)
O1 Sb1 C11 92.2(4)
O41 Sb1 C11 91.5(4)
O42 Sb1 C11 86.3(4)
O1 Sb1 C21 102.1(4)
O41 Sb1 C21 89.4(4)
O42 Sb1 C21 169.1(4)
C11 Sb1 C21 90.9(5)
O1 Sb1 C31 83.5(4)
O41 Sb1 C31 92.2(4)
O42 Sb1 C31 90.9(4)
C11 Sb1 C31 174.9(4)
C21 Sb1 C31 92.6(4)
C61 P1 C12 110.6(6)
C61 P1 C1 107.4(6)
C12 P1 C1 108.7(6)
C61 P1 C51 111.6(6)
C12 P1 C51 108.5(6)
C1 P1 C51 110.1(6)
C1 O1 Sb1 118.8(8)
O1 C1 P1 108.9(8)
C16 C11 C12 118.5(11)
C16 C11 Sb1 115.6(9)
C12 C11 Sb1 125.9(9)
C13 C12 C11 119.6(12)
C13 C12 P1 116.8(10)
C11 C12 P1 123.5(9)
C12 C13 C14 122.1(13)
C15 C14 C13 118.0(13)
C14 C15 C16 121.4(12)
C11 C16 C15 120.4(12)
C26 C21 C22 114.7(12)
C26 C21 Sb1 121.7(9)
C22 C21 Sb1 123.6(9)
F22 C22 C23 118.0(11)
F22 C22 C21 119.5(12)
C23 C22 C21 122.5(12)
F23 C23 C24 119.8(13)
F23 C23 C22 119.5(12)
C24 C23 C22 120.8(12)
F24 C24 C23 121.8(13)
F24 C24 C25 119.5(13)
C23 C24 C25 118.6(12)
C26 C25 F25 122.3(12)
C26 C25 C24 119.2(12)
F25 C25 C24 118.4(12)
C25 C26 F26 116.1(12)
C25 C26 C21 124.1(12)
F26 C26 C21 119.7(12)
C36 C31 C32 117.4(11)
C36 C31 Sb1 119.7(9)
C32 C31 Sb1 122.9(9)
F32 C32 C33 116.6(11)
F32 C32 C31 122.6(11)
C33 C32 C31 120.7(12)
F33 C33 C34 120.3(12)
F33 C33 C32 119.3(12)
C34 C33 C32 120.2(12)
F34 C34 C33 121.0(13)
F34 C34 C35 118.4(13)
C33 C34 C35 120.4(12)
F35 C35 C36 123.3(13)
F35 C35 C34 119.8(12)
C36 C35 C34 116.8(13)
F36 C36 C31 121.8(11)
F36 C36 C35 113.9(12)
C31 C36 C35 124.2(13)
C41 O41 Sb1 111.8(7)
O41 C41 C46 124.6(12)
O41 C41 C42 117.2(11)
C46 C41 C42 118.1(12)
O42 C42 C43 123.5(11)
O42 C42 C41 116.8(11)
C43 C42 C41 119.6(11)
C42 O42 Sb1 110.5(7)
C42 C43 C44 120.7(12)
C42 C43 Cl43 118.6(10)
C44 C43 Cl43 120.5(11)
C45 C44 C43 119.0(13)
C45 C44 Cl44 120.6(11)
C43 C44 Cl44 120.3(12)
C46 C45 C44 119.3(12)
C46 C45 Cl45 120.3(11)
C44 C45 Cl45 120.3(11)
C41 C46 C45 122.8(12)
C41 C46 Cl46 116.9(11)
C45 C46 Cl46 120.3(10)
C56 C51 C52 121.4(13)
C56 C51 P1 117.5(11)
C52 C51 P1 121.1(11)
C51 C52 C53 118.7(15)
C54 C53 C52 120.0(15)
C55 C54 C53 121.6(14)
C54 C55 C56 119.1(17)
C51 C56 C55 119.1(15)
C66 C61 C62 118.1(13)
C66 C61 P1 122.6(11)
C62 C61 P1 119.2(11)
C63 C62 C61 120.8(14)
C64 C63 C62 119.7(15)
C63 C64 C65 121.2(15)
C66 C65 C64 118.2(15)
C61 C66 C65 121.9(14)
Cl2S C1S Cl3S 116(3)
Cl2S C1S Cl1S 109(3)
Cl3S C1S Cl1S 116(3)
Cl2P C1P Cl3P 114(3)
Cl2P C1P Cl1P 106(3)
Cl3P C1P Cl1P 115(3)
C23P C22P C21P 98(3)
C22P C23P C24P 105(3)
C25P C24P C23P 104(3)
C24P C25P C26P 99(4)
Cl5S C2S Cl6S 120(4)
Cl5S C2S Cl4S 106(3)
Cl6S C2S Cl4S 116(3)

loop_
_geom_bond_atom_site_label_1
_geom_bond_atom_site_label_2
_geom_bond_distance
Sb1 O1 2.003(8)
Sb1 O41 2.051(9)
Sb1 O42 2.077(8)
Sb1 C11 2.176(12)
Sb1 C21 2.179(12)
Sb1 C31 2.211(12)
P1 C61 1.785(13)
P1 C12 1.786(13)
P1 C1 1.798(12)
P1 C51 1.807(13)
O1 C1 1.409(15)
C11 C16 1.394(17)
C11 C12 1.423(17)
C12 C13 1.380(18)
C13 C14 1.402(19)
C14 C15 1.380(19)
C15 C16 1.403(17)
C21 C26 1.393(18)
C21 C22 1.397(17)
F22 C22 1.329(15)
C22 C23 1.372(19)
F23 C23 1.346(15)
C23 C24 1.36(2)
F24 C24 1.333(16)
C24 C25 1.406(19)
F25 C25 1.356(15)
C25 C26 1.351(19)
F26 C26 1.355(14)
C31 C36 1.348(18)
C31 C32 1.396(18)
F32 C32 1.340(15)
C32 C33 1.395(17)
F33 C33 1.338(15)
C33 C34 1.36(2)
F34 C34 1.321(15)
C34 C35 1.41(2)
F35 C35 1.312(16)
C35 C36 1.395(18)
F36 C36 1.347(15)
O41 C41 1.330(15)
C41 C46 1.353(18)
C41 C42 1.443(18)
C42 O42 1.350(15)
C42 C43 1.379(18)
Cl43 C43 1.720(14)
C43 C44 1.41(2)
Cl44 C44 1.711(15)
C44 C45 1.40(2)
Cl45 C45 1.723(14)
C45 C46 1.39(2)
Cl46 C46 1.739(13)
C51 C56 1.37(2)
C51 C52 1.377(19)
C52 C53 1.39(2)
C53 C54 1.37(2)
C54 C55 1.35(2)
C55 C56 1.41(2)
C61 C66 1.376(19)
C61 C62 1.415(19)
C62 C63 1.39(2)
C63 C64 1.35(2)
C64 C65 1.42(2)
C65 C66 1.38(2)
C1S Cl2S 1.66(4)
C1S Cl3S 1.73(5)
C1S Cl1S 1.83(4)
C1P Cl2P 1.66(4)
C1P Cl3P 1.72(5)
C1P Cl1P 1.84(4)
C21P C22P 1.72(5)
C22P C23P 1.13(5)
C23P C24P 1.61(6)
C24P C25P 1.14(5)
C25P C26P 1.72(6)
C2S Cl5S 1.65(5)
C2S Cl6S 1.72(5)
C2S Cl4S 1.83(5)
